data_2228736
loop_
_publ_author_name
'Fun, Hoong-Kun'
'Quah, Ching Kheng'
'Malladi, Shridhar'
'M., Vijesh A.'
'Isloor, Arun M.'

_publ_section_title
;
 2-(4-Methylphenoxy)acetohydrazide
;
_journal_coeditor_code HB5765
_journal_issue 1
_journal_name_full 'Acta Crystallographica Section E'
_journal_page_first o165
_journal_paper_doi 10.1107/S1600536810051937
_journal_volume 67
_journal_year 2011
_chemical_formula_iupac 'C9 H12 N2 O2'
_chemical_formula_moiety 'C9 H12 N2 O2'
_chemical_formula_sum 'C9 H12 N2 O2'
_chemical_formula_weight 180.21
_chemical_name_systematic
;
2-(4-Methylphenoxy)acetohydrazide
;
_space_group_IT_number 14
_symmetry_cell_setting monoclinic
_symmetry_space_group_name_Hall '-P 2ybc'
_symmetry_space_group_name_H-M 'P 1 21/c 1'
_atom_sites_solution_hydrogens geom
_atom_sites_solution_primary direct
_atom_sites_solution_secondary difmap
_audit_creation_method SHELXL-97
_cell_angle_alpha 90.00
_cell_angle_beta 90.018(2)
_cell_angle_gamma 90.00
_cell_formula_units_Z 4
_cell_length_a 6.3833(2)
_cell_length_b 4.07550(10)
_cell_length_c 35.9741(12)
_cell_measurement_reflns_used 4756
_cell_measurement_temperature 296(2)
_cell_measurement_theta_max 25.43
_cell_measurement_theta_min 3.19
_cell_volume 935.87(5)
_computing_cell_refinement 'SAINT (Bruker, 2009)'
_computing_data_collection 'APEX2 (Bruker, 2009)'
_computing_data_reduction 'SAINT (Bruker, 2009)'
_computing_molecular_graphics 'SHELXTL (Sheldrick, 2008)'
_computing_publication_material
;
SHELXTL (Sheldrick, 2008) and PLATON (Spek, 2009)
;
_computing_structure_refinement 'SHELXTL (Sheldrick, 2008)'
_computing_structure_solution 'SHELXTL (Sheldrick, 2008)'
_diffrn_ambient_temperature 296
_diffrn_measured_fraction_theta_full 0.997
_diffrn_measured_fraction_theta_max 0.997
_diffrn_measurement_device_type
;
Bruker SMART APEXII CCD area-detector
;
_diffrn_measurement_method '\f and \w'
_diffrn_radiation_monochromator graphite
_diffrn_radiation_source 'fine-focus sealed tube'
_diffrn_radiation_type MoK\a
_diffrn_radiation_wavelength 0.71073
_diffrn_reflns_av_R_equivalents 0.0418
_diffrn_reflns_av_sigmaI/netI 0.0255
_diffrn_reflns_limit_h_max 8
_diffrn_reflns_limit_h_min -8
_diffrn_reflns_limit_k_max 5
_diffrn_reflns_limit_k_min -5
_diffrn_reflns_limit_l_max 45
_diffrn_reflns_limit_l_min -46
_diffrn_reflns_number 15060
_diffrn_reflns_theta_full 27.50
_diffrn_reflns_theta_max 27.50
_diffrn_reflns_theta_min 2.26
_diffrn_standards_number 0
_exptl_absorpt_coefficient_mu 0.092
_exptl_absorpt_correction_T_max 0.9905
_exptl_absorpt_correction_T_min 0.9588
_exptl_absorpt_correction_type multi-scan
_exptl_absorpt_process_details '(<i>SADABS</i>; Bruker, 2009)'
_exptl_crystal_colour colourless
_exptl_crystal_density_diffrn 1.279
_exptl_crystal_density_method 'not measured'
_exptl_crystal_description block
_exptl_crystal_F_000 384
_exptl_crystal_size_max 0.461
_exptl_crystal_size_mid 0.326
_exptl_crystal_size_min 0.104
_refine_diff_density_max 0.210
_refine_diff_density_min -0.162
_refine_ls_extinction_method none
_refine_ls_goodness_of_fit_ref 1.137
_refine_ls_hydrogen_treatment mixed
_refine_ls_matrix_type full
_refine_ls_number_parameters 131
_refine_ls_number_reflns 2150
_refine_ls_number_restraints 0
_refine_ls_restrained_S_all 1.137
_refine_ls_R_factor_all 0.0817
_refine_ls_R_factor_gt 0.0665
_refine_ls_shift/su_max 0.001
_refine_ls_shift/su_mean 0.000
_refine_ls_structure_factor_coef Fsqd
_refine_ls_weighting_details 'calc w=1/[\s^2^(Fo^2^)+(0.0368P)^2^+0.8025P] where P=(Fo^2^+2Fc^2^)/3'
_refine_ls_weighting_scheme calc
_refine_ls_wR_factor_gt 0.1429
_refine_ls_wR_factor_ref 0.1491
_reflns_number_gt 1747
_reflns_number_total 2150
_reflns_threshold_expression I>2\s(I)
_cod_data_source_file hb5765.cif
_cod_data_source_block I
_cod_original_sg_symbol_H-M 'P 21/c'
_cod_database_code 2228736
_cod_database_fobs_code 2228736

loop_
_symmetry_equiv_pos_as_xyz
'x, y, z'
'-x, y+1/2, -z+1/2'
'-x, -y, -z'
'x, -y-1/2, z-1/2'

loop_
_atom_site_type_symbol
_atom_site_label
_atom_site_fract_x
_atom_site_fract_y
_atom_site_fract_z
_atom_site_U_iso_or_equiv
_atom_site_adp_type
_atom_site_calc_flag
_atom_site_refinement_flags
_atom_site_occupancy
_atom_site_disorder_assembly
_atom_site_disorder_group
O O1 0.8895(2) 0.9310(5) 0.16293(4) 0.0486(5) Uani d . 1 . .
O O2 0.5021(2) 0.4131(5) 0.20181(5) 0.0518(5) Uani d . 1 . .
N N1 0.8051(3) 0.6119(5) 0.22475(5) 0.0386(5) Uani d . 1 . .
N N2 0.7875(3) 0.4400(6) 0.25893(6) 0.0424(5) Uani d . 1 . .
C C1 1.1646(4) 1.1960(7) 0.13257(7) 0.0492(6) Uani d . 1 . .
H H1A 1.2259 1.2295 0.1557 0.059 Uiso calc R 1 . .
C C2 1.2626(4) 1.3059(7) 0.10089(8) 0.0568(7) Uani d . 1 . .
H H2A 1.3912 1.4113 0.1030 0.068 Uiso calc R 1 . .
C C3 1.1765(5) 1.2649(7) 0.06605(8) 0.0581(7) Uani d . 1 . .
C C4 0.9852(5) 1.1122(8) 0.06415(7) 0.0614(8) Uani d . 1 . .
H H4A 0.9226 1.0843 0.0410 0.074 Uiso calc R 1 . .
C C5 0.8816(4) 0.9975(7) 0.09561(7) 0.0529(7) Uani d . 1 . .
H H5A 0.7514 0.8967 0.0935 0.063 Uiso calc R 1 . .
C C6 0.9740(3) 1.0352(6) 0.12983(6) 0.0407(5) Uani d . 1 . .
C C7 0.7042(3) 0.7393(6) 0.16147(6) 0.0405(5) Uani d . 1 . .
H H7A 0.7183 0.5731 0.1423 0.049 Uiso calc R 1 . .
H H7B 0.5864 0.8784 0.1550 0.049 Uiso calc R 1 . .
C C8 0.6637(3) 0.5776(6) 0.19811(6) 0.0374(5) Uani d . 1 . .
C C9 1.2895(6) 1.3842(10) 0.03148(9) 0.0890(11) Uani d . 1 . .
H H9A 1.3602 1.2033 0.0199 0.133 Uiso calc R 1 . .
H H9B 1.3900 1.5489 0.0383 0.133 Uiso calc R 1 . .
H H9C 1.1897 1.4761 0.0144 0.133 Uiso calc R 1 . .
H H1N1 0.919(4) 0.745(7) 0.2202(7) 0.058(8) Uiso d . 1 . .
H H2N2 0.712(5) 0.572(8) 0.2738(8) 0.066(9) Uiso d . 1 . .
H H1N2 0.705(5) 0.243(9) 0.2537(8) 0.070(9) Uiso d . 1 . .

loop_
_atom_site_aniso_label
_atom_site_aniso_U_11
_atom_site_aniso_U_22
_atom_site_aniso_U_33
_atom_site_aniso_U_12
_atom_site_aniso_U_13
_atom_site_aniso_U_23
O1 0.0452(9) 0.0592(11) 0.0415(9) -0.0185(8) 0.0003(7) 0.0002(8)
O2 0.0347(8) 0.0604(11) 0.0604(11) -0.0179(8) -0.0005(7) 0.0015(9)
N1 0.0297(9) 0.0437(11) 0.0424(10) -0.0053(8) 0.0015(7) 0.0008(9)
N2 0.0350(10) 0.0473(12) 0.0448(11) 0.0032(9) 0.0032(8) 0.0029(10)
C1 0.0411(12) 0.0547(15) 0.0519(14) -0.0064(11) -0.0038(10) 0.0032(12)
C2 0.0443(13) 0.0590(17) 0.0671(18) -0.0089(12) 0.0074(12) 0.0027(14)
C3 0.0676(17) 0.0532(16) 0.0534(16) -0.0053(14) 0.0135(13) 0.0042(13)
C4 0.0749(19) 0.0663(19) 0.0431(14) -0.0118(16) -0.0020(13) 0.0015(13)
C5 0.0507(14) 0.0592(17) 0.0487(14) -0.0118(13) -0.0026(11) -0.0002(12)
C6 0.0405(11) 0.0396(12) 0.0418(12) -0.0001(10) 0.0020(9) -0.0010(10)
C7 0.0329(11) 0.0430(13) 0.0455(13) -0.0068(10) -0.0008(9) -0.0037(10)
C8 0.0283(10) 0.0385(11) 0.0453(12) 0.0015(9) 0.0027(8) -0.0053(10)
C9 0.107(3) 0.091(3) 0.070(2) -0.022(2) 0.0300(19) 0.010(2)

loop_
_atom_type_symbol
_atom_type_description
_atom_type_scat_dispersion_real
_atom_type_scat_dispersion_imag
_atom_type_scat_source
C C 0.0033 0.0016 'International Tables Vol C Tables 4.2.6.8 and 6.1.1.4'
H H 0.0000 0.0000 'International Tables Vol C Tables 4.2.6.8 and 6.1.1.4'
N N 0.0061 0.0033 'International Tables Vol C Tables 4.2.6.8 and 6.1.1.4'
O O 0.0106 0.0060 'International Tables Vol C Tables 4.2.6.8 and 6.1.1.4'

loop_
_geom_angle_atom_site_label_1
_geom_angle_atom_site_label_2
_geom_angle_atom_site_label_3
_geom_angle_site_symmetry_1
_geom_angle_site_symmetry_3
_geom_angle
_geom_angle_publ_flag
C6 O1 C7 . . 117.73(17) ?
C8 N1 N2 . . 121.39(19) ?
C8 N1 H1N1 . . 118.1(16) ?
N2 N1 H1N1 . . 120.5(16) ?
N1 N2 H2N2 . . 105.3(19) ?
N1 N2 H1N2 . . 106.3(17) ?
H2N2 N2 H1N2 . . 108(2) ?
C2 C1 C6 . . 119.7(2) ?
C2 C1 H1A . . 120.2 ?
C6 C1 H1A . . 120.2 ?
C1 C2 C3 . . 122.2(2) ?
C1 C2 H2A . . 118.9 ?
C3 C2 H2A . . 118.9 ?
C4 C3 C2 . . 117.1(2) ?
C4 C3 C9 . . 121.8(3) ?
C2 C3 C9 . . 121.1(3) ?
C3 C4 C5 . . 122.3(3) ?
C3 C4 H4A . . 118.8 ?
C5 C4 H4A . . 118.8 ?
C6 C5 C4 . . 119.2(2) ?
C6 C5 H5A . . 120.4 ?
C4 C5 H5A . . 120.4 ?
C5 C6 O1 . . 125.0(2) ?
C5 C6 C1 . . 119.6(2) ?
O1 C6 C1 . . 115.4(2) ?
O1 C7 C8 . . 110.74(17) ?
O1 C7 H7A . . 109.5 ?
C8 C7 H7A . . 109.5 ?
O1 C7 H7B . . 109.5 ?
C8 C7 H7B . . 109.5 ?
H7A C7 H7B . . 108.1 ?
O2 C8 N1 . . 123.2(2) ?
O2 C8 C7 . . 118.52(19) ?
N1 C8 C7 . . 118.25(19) ?
C3 C9 H9A . . 109.5 ?
C3 C9 H9B . . 109.5 ?
H9A C9 H9B . . 109.5 ?
C3 C9 H9C . . 109.5 ?
H9A C9 H9C . . 109.5 ?
H9B C9 H9C . . 109.5 ?

loop_
_geom_bond_atom_site_label_1
_geom_bond_atom_site_label_2
_geom_bond_site_symmetry_2
_geom_bond_distance
_geom_bond_publ_flag
O1 C6 . 1.375(3) ?
O1 C7 . 1.418(3) ?
O2 C8 . 1.238(3) ?
N1 C8 . 1.323(3) ?
N1 N2 . 1.420(3) ?
N1 H1N1 . 0.92(3) ?
N2 H2N2 . 0.90(3) ?
N2 H1N2 . 0.98(3) ?
C1 C2 . 1.375(4) ?
C1 C6 . 1.385(3) ?
C1 H1A . 0.9300 ?
C2 C3 . 1.378(4) ?
C2 H2A . 0.9300 ?
C3 C4 . 1.372(4) ?
C3 C9 . 1.518(4) ?
C4 C5 . 1.392(4) ?
C4 H4A . 0.9300 ?
C5 C6 . 1.374(3) ?
C5 H5A . 0.9300 ?
C7 C8 . 1.496(3) ?
C7 H7A . 0.9700 ?
C7 H7B . 0.9700 ?
C9 H9A . 0.9600 ?
C9 H9B . 0.9600 ?
C9 H9C . 0.9600 ?

loop_
_geom_hbond_atom_site_label_D
_geom_hbond_atom_site_label_H
_geom_hbond_atom_site_label_A
_geom_hbond_site_symmetry_A
_geom_hbond_distance_DH
_geom_hbond_distance_HA
_geom_hbond_distance_DA
_geom_hbond_angle_DHA
_geom_hbond_publ_flag
N1 H1N1 N2 2_755 0.92(3) 2.17(3) 2.982(3) 147(2) yes
N2 H2N2 O2 2_655 0.90(3) 2.14(3) 3.022(3) 168(3) yes
N2 H1N2 O2 2_645 0.98(3) 2.47(3) 3.166(3) 128(2) yes
C1 H1A O2 1_665 0.93 2.53 3.410(3) 157. yes

loop_
_geom_torsion_atom_site_label_1
_geom_torsion_atom_site_label_2
_geom_torsion_atom_site_label_3
_geom_torsion_atom_site_label_4
_geom_torsion_site_symmetry_1
_geom_torsion_site_symmetry_2
_geom_torsion_site_symmetry_3
_geom_torsion_site_symmetry_4
_geom_torsion
_geom_torsion_publ_flag
C6 C1 C2 C3 . . . . 0.7(4) ?
C1 C2 C3 C4 . . . . 0.9(5) ?
C1 C2 C3 C9 . . . . -179.1(3) ?
C2 C3 C4 C5 . . . . -0.9(5) ?
C9 C3 C4 C5 . . . . 179.1(3) ?
C3 C4 C5 C6 . . . . -0.6(5) ?
C4 C5 C6 O1 . . . . -179.4(2) ?
C4 C5 C6 C1 . . . . 2.2(4) ?
C7 O1 C6 C5 . . . . 7.2(4) ?
C7 O1 C6 C1 . . . . -174.4(2) ?
C2 C1 C6 C5 . . . . -2.3(4) ?
C2 C1 C6 O1 . . . . 179.2(2) ?
C6 O1 C7 C8 . . . . 165.76(19) ?
N2 N1 C8 O2 . . . . 4.7(3) ?
N2 N1 C8 C7 . . . . -173.8(2) ?
O1 C7 C8 O2 . . . . 176.8(2) ?
O1 C7 C8 N1 . . . . -4.6(3) ?

loop_
_cod_related_entry_id
_cod_related_entry_database
_cod_related_entry_code
1 ChemSpider 603156
